data_7004673
loop_
_publ_author_name
'Gurnani, Chitra'
'Levason, William'
'Ratnani, Raju'
'Reid, Gillian'
'Webster, Michael'

_publ_section_title
;
 Synthesis, characterisation and structures of thio-, seleno- and
 telluro-ether complexes of gallium(iii)
;
_journal_issue 44
_journal_name_full 'Dalton Transactions'
_journal_page_first 6274
_journal_page_last 6282
_journal_paper_doi 10.1039/b810005e
_journal_year 2008
_chemical_formula_moiety 'C2 H6 I2 Te'
_chemical_formula_sum 'C2 H6 I2 Te'
_chemical_formula_weight 411.47
_chemical_name_systematic
;
Di-iodo-dimethyl-tellurium
;
_space_group_IT_number 15
_space_group_name_Hall '-C 2yc'
_symmetry_cell_setting monoclinic
_symmetry_space_group_name_Hall '-C 2yc'
_symmetry_space_group_name_H-M 'C 1 2/c 1'
_atom_sites_solution_hydrogens geom
_atom_sites_solution_primary direct
_atom_sites_solution_secondary difmap
_audit_creation_date 2008-06-06
_audit_creation_method 'SHELXL-97 + hand edit'
_cell_angle_alpha 90.00
_cell_angle_beta 98.00(2)
_cell_angle_gamma 90.00
_cell_formula_units_Z 4
_cell_length_a 7.020(2)
_cell_length_b 15.223(5)
_cell_length_c 7.574(2)
_cell_measurement_reflns_used 5933
_cell_measurement_temperature 120(2)
_cell_measurement_theta_max 27.48
_cell_measurement_theta_min 2.91
_cell_volume 801.5(4)
_computing_structure_refinement 'SHELXL-97 (Sheldrick, 1997)'
_computing_structure_solution 'SHELXS-97 (Sheldrick, 1997)'
_diffrn_ambient_temperature 120(2)
_diffrn_measured_fraction_theta_full 0.989
_diffrn_measured_fraction_theta_max 0.989
_diffrn_measurement_device_type 'Bruker-Nonius 95mm CCD camera on \k-goniostat'
_diffrn_measurement_method '\f & \w scans'
_diffrn_radiation_monochromator '10cm confocal mirrors'
_diffrn_radiation_source 'Bruker-Nonius FR591 rotating anode'
_diffrn_radiation_type MoK\a
_diffrn_radiation_wavelength 0.71073
_diffrn_reflns_av_R_equivalents 0.0406
_diffrn_reflns_av_sigmaI/netI 0.0291
_diffrn_reflns_limit_h_max 9
_diffrn_reflns_limit_h_min -7
_diffrn_reflns_limit_k_max 19
_diffrn_reflns_limit_k_min -19
_diffrn_reflns_limit_l_max 9
_diffrn_reflns_limit_l_min -8
_diffrn_reflns_number 5128
_diffrn_reflns_theta_full 27.53
_diffrn_reflns_theta_max 27.53
_diffrn_reflns_theta_min 3.22
_diffrn_standards_number 0
_exptl_absorpt_coefficient_mu 11.302
_exptl_absorpt_correction_T_max 1.0000
_exptl_absorpt_correction_T_min 0.7474
_exptl_absorpt_correction_type multi-scan
_exptl_absorpt_process_details 'G.M. Sheldrick, (2007). SADABS. Version 2007/2. Bruker AXS Inc.'
_exptl_crystal_colour orange
_exptl_crystal_density_diffrn 3.410
_exptl_crystal_density_method 'not measured'
_exptl_crystal_description block
_exptl_crystal_F_000 704
_exptl_crystal_size_max 0.06
_exptl_crystal_size_mid 0.02
_exptl_crystal_size_min 0.01
_refine_diff_density_max 1.395
_refine_diff_density_min -0.688
_refine_diff_density_rms 0.190
_refine_ls_extinction_method none
_refine_ls_goodness_of_fit_ref 1.177
_refine_ls_hydrogen_treatment constr
_refine_ls_matrix_type full
_refine_ls_number_parameters 25
_refine_ls_number_reflns 917
_refine_ls_number_restraints 0
_refine_ls_restrained_S_all 1.177
_refine_ls_R_factor_all 0.0378
_refine_ls_R_factor_gt 0.0279
_refine_ls_shift/su_max 0.001
_refine_ls_shift/su_mean 0.000
_refine_ls_structure_factor_coef Fsqd
_refine_ls_weighting_details 'w=1/[\s^2^(Fo^2^)+(0.0000P)^2^+7.9700P] where P=(Fo^2^+2Fc^2^)/3'
_refine_ls_weighting_scheme calc
_refine_ls_wR_factor_gt 0.0532
_refine_ls_wR_factor_ref 0.0578
_reflns_number_gt 778
_reflns_number_total 917
_reflns_threshold_expression I>2sigma(I)
_cod_data_source_file b810005e.txt
_cod_data_source_block 08mj27
_cod_original_sg_symbol_H-M 'C 2/c'
_cod_database_code 7004673

loop_
_symmetry_equiv_pos_as_xyz
'x, y, z'
'-x, y, -z+1/2'
'x+1/2, y+1/2, z'
'-x+1/2, y+1/2, -z+1/2'
'-x, -y, -z'
'x, -y, z-1/2'
'-x+1/2, -y+1/2, -z'
'x+1/2, -y+1/2, z-1/2'

loop_
_atom_site_label
_atom_site_type_symbol
_atom_site_fract_x
_atom_site_fract_y
_atom_site_fract_z
_atom_site_U_iso_or_equiv
_atom_site_adp_type
_atom_site_occupancy
_atom_site_symmetry_multiplicity
_atom_site_calc_flag
_atom_site_refinement_flags
_atom_site_disorder_assembly
_atom_site_disorder_group
Te1 Te 0.5000 0.58416(3) 0.2500 0.02118(14) Uani 1 2 d S . .
I1 I 0.21060(6) 0.59099(3) -0.06569(5) 0.03119(14) Uani 1 1 d . . .
C1 C 0.6676(9) 0.6767(4) 0.1266(8) 0.0331(14) Uani 1 1 d . . .
H1A H 0.5841 0.7091 0.0345 0.040 Uiso 1 1 calc R . .
H1B H 0.7668 0.6456 0.0721 0.040 Uiso 1 1 calc R . .
H1C H 0.7288 0.7179 0.2165 0.040 Uiso 1 1 calc R . .

loop_
_atom_site_aniso_label
_atom_site_aniso_U_11
_atom_site_aniso_U_22
_atom_site_aniso_U_33
_atom_site_aniso_U_23
_atom_site_aniso_U_13
_atom_site_aniso_U_12
Te1 0.0216(3) 0.0197(3) 0.0228(3) 0.000 0.0050(2) 0.000
I1 0.0294(2) 0.0330(2) 0.0296(2) -0.00297(15) -0.00142(17) 0.00271(16)
C1 0.035(3) 0.031(3) 0.035(3) 0.005(3) 0.009(3) -0.008(3)

loop_
_atom_type_symbol
_atom_type_description
_atom_type_scat_dispersion_real
_atom_type_scat_dispersion_imag
_atom_type_scat_source
C C 0.0033 0.0016 'International Tables Vol C Tables 4.2.6.8 and 6.1.1.4'
H H 0.0000 0.0000 'International Tables Vol C Tables 4.2.6.8 and 6.1.1.4'
Te Te -0.5308 1.6751 'International Tables Vol C Tables 4.2.6.8 and 6.1.1.4'
I I -0.4742 1.8119 'International Tables Vol C Tables 4.2.6.8 and 6.1.1.4'

loop_
_geom_angle_atom_site_label_1
_geom_angle_atom_site_label_2
_geom_angle_atom_site_label_3
_geom_angle
_geom_angle_site_symmetry_1
_geom_angle_site_symmetry_3
_geom_angle_publ_flag
C1 Te1 C1 97.3(4) . 2_655 ?
C1 Te1 I1 88.39(17) . 2_655 ?
C1 Te1 I1 88.91(17) 2_655 2_655 ?
C1 Te1 I1 88.91(17) . . ?
C1 Te1 I1 88.39(17) 2_655 . ?
I1 Te1 I1 175.91(2) 2_655 . ?
C1 Te1 I1 86.89(18) . 5_665 ?
C1 Te1 I1 175.14(18) 2_655 5_665 ?
I1 Te1 I1 88.79(2) 2_655 5_665 ?
I1 Te1 I1 94.132(19) . 5_665 ?
Te1 C1 H1A 109.5 . . ?
Te1 C1 H1B 109.5 . . ?
H1A C1 H1B 109.5 . . ?
Te1 C1 H1C 109.5 . . ?
H1A C1 H1C 109.5 . . ?
H1B C1 H1C 109.5 . . ?

loop_
_geom_bond_atom_site_label_1
_geom_bond_atom_site_label_2
_geom_bond_distance
_geom_bond_site_symmetry_2
_geom_bond_publ_flag
Te1 C1 2.132(6) . ?
Te1 C1 2.132(6) 2_655 ?
Te1 I1 2.9159(9) 2_655 ?
Te1 I1 2.9159(9) . ?
Te1 I1 3.7383(9) 5_665 ?
C1 H1A 0.9800 . ?
C1 H1B 0.9800 . ?
C1 H1C 0.9800 . ?
